data_2231581
loop_
_publ_author_name
'Jin, Xu-Dong'
'Wang, Hai-Bo'
'Jin, Yue-Hong'

_publ_section_title
;
 <i>rac</i>-2-{[1-(1-Adamantyl)ethyl]iminomethyl}-5-methoxyphenol
;
_journal_coeditor_code KP2341
_journal_issue 9
_journal_name_full 'Acta Crystallographica Section E'
_journal_page_first o2233
_journal_paper_doi 10.1107/S1600536811030522
_journal_volume 67
_journal_year 2011
_chemical_formula_iupac 'C20 H27 N O2'
_chemical_formula_moiety 'C20 H27 N O2'
_chemical_formula_sum 'C20 H27 N O2'
_chemical_formula_weight 313.43
_chemical_melting_point 376.2
_chemical_name_systematic
;
<i>rac</i>-2-{[1-(1-Adamantyl)ethyl]iminomethyl}-5-methoxyphenol
;
_space_group_IT_number 14
_symmetry_cell_setting monoclinic
_symmetry_space_group_name_Hall '-P 2ybc'
_symmetry_space_group_name_H-M 'P 1 21/c 1'
_atom_sites_solution_hydrogens geom
_atom_sites_solution_primary direct
_atom_sites_solution_secondary difmap
_audit_creation_method SHELXL-97
_cell_angle_alpha 90.00
_cell_angle_beta 113.5750(10)
_cell_angle_gamma 90.00
_cell_formula_units_Z 4
_cell_length_a 9.9656(12)
_cell_length_b 16.1791(17)
_cell_length_c 11.6239(13)
_cell_measurement_reflns_used 2307
_cell_measurement_temperature 298(2)
_cell_measurement_theta_max 25.207
_cell_measurement_theta_min 2.289
_cell_volume 1717.7(3)
_computing_cell_refinement 'SAINT (Bruker, 2002)'
_computing_data_collection 'SMART (Bruker, 2002)'
_computing_data_reduction 'SAINT (Bruker, 2002)'
_computing_molecular_graphics 'SHELXTL (Sheldrick, 2008)'
_computing_publication_material 'SHELXTL (Sheldrick, 2008)'
_computing_structure_refinement 'SHELXL97 (Sheldrick, 2008)'
_computing_structure_solution 'SHELXS97 (Sheldrick, 2008)'
_diffrn_ambient_temperature 298(2)
_diffrn_measured_fraction_theta_full 0.996
_diffrn_measured_fraction_theta_max 0.996
_diffrn_measurement_device_type 'Bruker SMART CCD area-detector'
_diffrn_measurement_method '\f and \w'
_diffrn_radiation_monochromator graphite
_diffrn_radiation_source 'fine-focus sealed tube'
_diffrn_radiation_type MoK\a
_diffrn_radiation_wavelength 0.71073
_diffrn_reflns_av_R_equivalents 0.0317
_diffrn_reflns_av_sigmaI/netI 0.0380
_diffrn_reflns_limit_h_max 6
_diffrn_reflns_limit_h_min -11
_diffrn_reflns_limit_k_max 19
_diffrn_reflns_limit_k_min -18
_diffrn_reflns_limit_l_max 13
_diffrn_reflns_limit_l_min -13
_diffrn_reflns_number 8451
_diffrn_reflns_theta_full 25.01
_diffrn_reflns_theta_max 25.01
_diffrn_reflns_theta_min 2.29
_exptl_absorpt_coefficient_mu 0.077
_exptl_absorpt_correction_T_max 0.9654
_exptl_absorpt_correction_T_min 0.9624
_exptl_absorpt_correction_type multi-scan
_exptl_absorpt_process_details '(SADABS; Sheldrick, 1996)'
_exptl_crystal_colour yellow
_exptl_crystal_density_diffrn 1.212
_exptl_crystal_density_method 'not measured'
_exptl_crystal_description block
_exptl_crystal_F_000 680
_exptl_crystal_size_max 0.50
_exptl_crystal_size_mid 0.47
_exptl_crystal_size_min 0.46
_refine_diff_density_max 0.153
_refine_diff_density_min -0.177
_refine_ls_extinction_method none
_refine_ls_goodness_of_fit_ref 1.061
_refine_ls_hydrogen_treatment constr
_refine_ls_matrix_type full
_refine_ls_number_parameters 210
_refine_ls_number_reflns 3016
_refine_ls_number_restraints 0
_refine_ls_restrained_S_all 1.061
_refine_ls_R_factor_all 0.0917
_refine_ls_R_factor_gt 0.0462
_refine_ls_shift/su_max 0.000
_refine_ls_shift/su_mean 0.000
_refine_ls_structure_factor_coef Fsqd
_refine_ls_weighting_details 'calc w=1/[\s^2^(Fo^2^)+(0.0447P)^2^+0.7320P] where P=(Fo^2^+2Fc^2^)/3'
_refine_ls_weighting_scheme calc
_refine_ls_wR_factor_gt 0.1015
_refine_ls_wR_factor_ref 0.1366
_reflns_number_gt 1794
_reflns_number_total 3016
_reflns_threshold_expression I>2\s(I)
_cod_data_source_file kp2341.cif
_cod_data_source_block I
_cod_original_sg_symbol_H-M 'P 21/c'
_cod_database_code 2231581
_cod_database_fobs_code 2231581

loop_
_symmetry_equiv_pos_as_xyz
'x, y, z'
'-x, y+1/2, -z+1/2'
'-x, -y, -z'
'x, -y-1/2, z-1/2'

loop_
_atom_site_type_symbol
_atom_site_label
_atom_site_fract_x
_atom_site_fract_y
_atom_site_fract_z
_atom_site_U_iso_or_equiv
_atom_site_adp_type
_atom_site_calc_flag
_atom_site_refinement_flags
_atom_site_occupancy
_atom_site_symmetry_multiplicity
N N1 0.7126(2) 0.67451(12) 0.40697(18) 0.0536(6) Uani d . 1 1
O O1 0.71762(19) 0.61250(12) 0.20647(17) 0.0695(6) Uani d . 1 1
H H1 0.7474 0.6253 0.2808 0.104 Uiso calc R 1 1
O O2 0.29257(19) 0.64043(11) -0.17264(15) 0.0613(5) Uani d . 1 1
C C1 0.5815(3) 0.69731(14) 0.3429(2) 0.0512(6) Uani d . 1 1
H H1A 0.5313 0.7255 0.3832 0.061 Uiso calc R 1 1
C C2 0.5078(3) 0.68105(13) 0.2104(2) 0.0430(6) Uani d . 1 1
C C3 0.5797(3) 0.63829(14) 0.1467(2) 0.0457(6) Uani d . 1 1
C C4 0.5086(3) 0.62210(15) 0.0188(2) 0.0482(6) Uani d . 1 1
H H4 0.5559 0.5922 -0.0223 0.058 Uiso calc R 1 1
C C5 0.3691(3) 0.65031(14) -0.0462(2) 0.0459(6) Uani d . 1 1
C C6 0.2963(3) 0.69355(16) 0.0147(2) 0.0547(7) Uani d . 1 1
H H6 0.2016 0.7129 -0.0298 0.066 Uiso calc R 1 1
C C7 0.3655(3) 0.70733(15) 0.1408(2) 0.0530(7) Uani d . 1 1
H H7 0.3155 0.7353 0.1815 0.064 Uiso calc R 1 1
C C8 0.3556(3) 0.59070(19) -0.2388(3) 0.0742(9) Uani d . 1 1
H H8A 0.4444 0.6160 -0.2350 0.111 Uiso calc R 1 1
H H8B 0.2880 0.5858 -0.3249 0.111 Uiso calc R 1 1
H H8C 0.3769 0.5368 -0.2013 0.111 Uiso calc R 1 1
C C9 0.9245(4) 0.7408(2) 0.5605(3) 0.0989(12) Uani d . 1 1
H H9A 0.9899 0.7055 0.5409 0.148 Uiso calc R 1 1
H H9B 0.9710 0.7585 0.6464 0.148 Uiso calc R 1 1
H H9C 0.9008 0.7883 0.5064 0.148 Uiso calc R 1 1
C C10 0.7852(3) 0.69376(16) 0.5414(2) 0.0572(7) Uani d . 1 1
H H10 0.7210 0.7305 0.5634 0.069 Uiso calc R 1 1
C C11 0.8090(2) 0.61413(14) 0.6205(2) 0.0415(5) Uani d . 1 1
C C12 0.8917(3) 0.54740(15) 0.5831(2) 0.0537(7) Uani d . 1 1
H H12A 0.9874 0.5681 0.5939 0.064 Uiso calc R 1 1
H H12B 0.8386 0.5334 0.4953 0.064 Uiso calc R 1 1
C C13 0.9097(3) 0.46995(17) 0.6640(2) 0.0644(8) Uani d . 1 1
H H13 0.9618 0.4271 0.6386 0.077 Uiso calc R 1 1
C C14 0.9970(3) 0.49280(17) 0.8023(2) 0.0635(8) Uani d . 1 1
H H14A 1.0115 0.4441 0.8545 0.076 Uiso calc R 1 1
H H14B 1.0923 0.5142 0.8134 0.076 Uiso calc R 1 1
C C15 0.9132(3) 0.55750(16) 0.8406(2) 0.0538(7) Uani d . 1 1
H H15 0.9688 0.5721 0.9288 0.065 Uiso calc R 1 1
C C16 0.7645(3) 0.52422(19) 0.8248(2) 0.0664(8) Uani d . 1 1
H H16A 0.7765 0.4751 0.8758 0.080 Uiso calc R 1 1
H H16B 0.7124 0.5653 0.8519 0.080 Uiso calc R 1 1
C C17 0.6783(3) 0.50353(18) 0.6881(2) 0.0656(8) Uani d . 1 1
H H17 0.5814 0.4827 0.6767 0.079 Uiso calc R 1 1
C C18 0.6608(3) 0.57904(17) 0.6055(2) 0.0585(7) Uani d . 1 1
H H18A 0.6060 0.6211 0.6277 0.070 Uiso calc R 1 1
H H18B 0.6057 0.5640 0.5185 0.070 Uiso calc R 1 1
C C19 0.8941(3) 0.63435(15) 0.7596(2) 0.0535(7) Uani d . 1 1
H H19A 0.9896 0.6563 0.7722 0.064 Uiso calc R 1 1
H H19B 0.8420 0.6763 0.7850 0.064 Uiso calc R 1 1
C C20 0.7582(4) 0.43828(18) 0.6474(3) 0.0766(9) Uani d . 1 1
H H20A 0.7021 0.4243 0.5600 0.092 Uiso calc R 1 1
H H20B 0.7686 0.3887 0.6971 0.092 Uiso calc R 1 1

loop_
_atom_site_aniso_label
_atom_site_aniso_U_11
_atom_site_aniso_U_22
_atom_site_aniso_U_33
_atom_site_aniso_U_12
_atom_site_aniso_U_13
_atom_site_aniso_U_23
N1 0.0612(15) 0.0518(12) 0.0394(12) 0.0056(10) 0.0113(11) 0.0069(9)
O1 0.0574(12) 0.0889(14) 0.0548(11) 0.0256(10) 0.0148(9) 0.0000(10)
O2 0.0559(11) 0.0824(13) 0.0427(11) -0.0069(9) 0.0169(9) -0.0063(9)
C1 0.0656(18) 0.0438(14) 0.0444(15) 0.0057(12) 0.0223(14) 0.0034(11)
C2 0.0485(15) 0.0403(13) 0.0411(13) 0.0035(11) 0.0189(12) 0.0038(10)
C3 0.0444(15) 0.0448(14) 0.0464(15) 0.0050(11) 0.0166(12) 0.0076(11)
C4 0.0522(16) 0.0524(15) 0.0450(14) 0.0041(12) 0.0247(13) -0.0016(11)
C5 0.0458(15) 0.0518(14) 0.0397(14) -0.0094(11) 0.0168(12) -0.0006(11)
C6 0.0412(15) 0.0697(17) 0.0499(16) 0.0056(12) 0.0147(13) 0.0020(13)
C7 0.0522(16) 0.0591(16) 0.0510(16) 0.0080(12) 0.0242(13) -0.0010(12)
C8 0.089(2) 0.082(2) 0.0502(17) -0.0053(17) 0.0263(16) -0.0154(15)
C9 0.127(3) 0.081(2) 0.061(2) -0.045(2) 0.008(2) 0.0146(17)
C10 0.0701(19) 0.0519(15) 0.0391(14) 0.0037(13) 0.0109(13) -0.0006(12)
C11 0.0409(13) 0.0481(13) 0.0326(12) 0.0007(11) 0.0115(10) -0.0018(10)
C12 0.0591(16) 0.0621(16) 0.0463(14) 0.0076(13) 0.0277(13) 0.0031(12)
C13 0.089(2) 0.0580(16) 0.0567(17) 0.0246(15) 0.0402(16) 0.0096(14)
C14 0.0623(18) 0.0699(18) 0.0592(17) 0.0175(14) 0.0252(15) 0.0209(14)
C15 0.0552(16) 0.0680(17) 0.0335(13) 0.0038(13) 0.0130(12) 0.0029(12)
C16 0.0627(18) 0.091(2) 0.0517(16) 0.0056(15) 0.0293(14) 0.0127(15)
C17 0.0522(17) 0.087(2) 0.0589(18) -0.0181(15) 0.0230(15) 0.0021(15)
C18 0.0434(15) 0.0805(19) 0.0457(15) 0.0005(13) 0.0116(12) 0.0027(13)
C19 0.0570(16) 0.0582(16) 0.0390(14) 0.0021(13) 0.0128(12) -0.0044(12)
C20 0.107(3) 0.0621(19) 0.0566(18) -0.0220(17) 0.0288(18) 0.0018(14)

loop_
_atom_type_symbol
_atom_type_description
_atom_type_scat_dispersion_real
_atom_type_scat_dispersion_imag
_atom_type_scat_source
C C 0.0033 0.0016 'International Tables Vol C Tables 4.2.6.8 and 6.1.1.4'
H H 0.0000 0.0000 'International Tables Vol C Tables 4.2.6.8 and 6.1.1.4'
N N 0.0061 0.0033 'International Tables Vol C Tables 4.2.6.8 and 6.1.1.4'
O O 0.0106 0.0060 'International Tables Vol C Tables 4.2.6.8 and 6.1.1.4'

loop_
_geom_angle_atom_site_label_1
_geom_angle_atom_site_label_2
_geom_angle_atom_site_label_3
_geom_angle
C1 N1 C10 121.0(2)
C3 O1 H1 109.5
C5 O2 C8 118.1(2)
N1 C1 C2 122.5(2)
N1 C1 H1A 118.7
C2 C1 H1A 118.7
C7 C2 C3 117.5(2)
C7 C2 C1 122.2(2)
C3 C2 C1 120.3(2)
O1 C3 C4 118.3(2)
O1 C3 C2 121.1(2)
C4 C3 C2 120.5(2)
C5 C4 C3 119.8(2)
C5 C4 H4 120.1
C3 C4 H4 120.1
C4 C5 O2 124.1(2)
C4 C5 C6 120.7(2)
O2 C5 C6 115.2(2)
C7 C6 C5 119.1(2)
C7 C6 H6 120.4
C5 C6 H6 120.4
C6 C7 C2 122.4(2)
C6 C7 H7 118.8
C2 C7 H7 118.8
O2 C8 H8A 109.5
O2 C8 H8B 109.5
H8A C8 H8B 109.5
O2 C8 H8C 109.5
H8A C8 H8C 109.5
H8B C8 H8C 109.5
C10 C9 H9A 109.5
C10 C9 H9B 109.5
H9A C9 H9B 109.5
C10 C9 H9C 109.5
H9A C9 H9C 109.5
H9B C9 H9C 109.5
N1 C10 C9 107.1(2)
N1 C10 C11 110.45(19)
C9 C10 C11 114.6(2)
N1 C10 H10 108.1
C9 C10 H10 108.1
C11 C10 H10 108.1
C12 C11 C18 108.3(2)
C12 C11 C19 108.55(19)
C18 C11 C19 107.60(19)
C12 C11 C10 113.13(19)
C18 C11 C10 109.3(2)
C19 C11 C10 109.80(19)
C11 C12 C13 110.36(19)
C11 C12 H12A 109.6
C13 C12 H12A 109.6
C11 C12 H12B 109.6
C13 C12 H12B 109.6
H12A C12 H12B 108.1
C20 C13 C12 109.2(2)
C20 C13 C14 109.3(2)
C12 C13 C14 108.9(2)
C20 C13 H13 109.8
C12 C13 H13 109.8
C14 C13 H13 109.8
C15 C14 C13 109.0(2)
C15 C14 H14A 109.9
C13 C14 H14A 109.9
C15 C14 H14B 109.9
C13 C14 H14B 109.9
H14A C14 H14B 108.3
C14 C15 C16 110.3(2)
C14 C15 C19 109.3(2)
C16 C15 C19 109.9(2)
C14 C15 H15 109.1
C16 C15 H15 109.1
C19 C15 H15 109.1
C17 C16 C15 108.8(2)
C17 C16 H16A 109.9
C15 C16 H16A 109.9
C17 C16 H16B 109.9
C15 C16 H16B 109.9
H16A C16 H16B 108.3
C20 C17 C16 109.6(2)
C20 C17 C18 107.9(2)
C16 C17 C18 111.1(2)
C20 C17 H17 109.4
C16 C17 H17 109.4
C18 C17 H17 109.4
C17 C18 C11 111.4(2)
C17 C18 H18A 109.3
C11 C18 H18A 109.3
C17 C18 H18B 109.3
C11 C18 H18B 109.3
H18A C18 H18B 108.0
C15 C19 C11 110.9(2)
C15 C19 H19A 109.5
C11 C19 H19A 109.5
C15 C19 H19B 109.5
C11 C19 H19B 109.5
H19A C19 H19B 108.0
C17 C20 C13 110.1(2)
C17 C20 H20A 109.6
C13 C20 H20A 109.6
C17 C20 H20B 109.6
C13 C20 H20B 109.6
H20A C20 H20B 108.2

loop_
_geom_bond_atom_site_label_1
_geom_bond_atom_site_label_2
_geom_bond_distance
N1 C1 1.273(3)
N1 C10 1.469(3)
O1 C3 1.335(3)
O1 H1 0.8200
O2 C5 1.368(3)
O2 C8 1.421(3)
C1 C2 1.441(3)
C1 H1A 0.9300
C2 C7 1.389(3)
C2 C3 1.402(3)
C3 C4 1.392(3)
C4 C5 1.368(3)
C4 H4 0.9300
C5 C6 1.388(3)
C6 C7 1.366(3)
C6 H6 0.9300
C7 H7 0.9300
C8 H8A 0.9600
C8 H8B 0.9600
C8 H8C 0.9600
C9 C10 1.520(4)
C9 H9A 0.9600
C9 H9B 0.9600
C9 H9C 0.9600
C10 C11 1.545(3)
C10 H10 0.9800
C11 C12 1.523(3)
C11 C18 1.526(3)
C11 C19 1.531(3)
C12 C13 1.534(3)
C12 H12A 0.9700
C12 H12B 0.9700
C13 C20 1.532(4)
C13 C14 1.536(4)
C13 H13 0.9800
C14 C15 1.512(3)
C14 H14A 0.9700
C14 H14B 0.9700
C15 C16 1.518(4)
C15 C19 1.525(3)
C15 H15 0.9800
C16 C17 1.511(4)
C16 H16A 0.9700
C16 H16B 0.9700
C17 C20 1.508(4)
C17 C18 1.520(4)
C17 H17 0.9800
C18 H18A 0.9700
C18 H18B 0.9700
C19 H19A 0.9700
C19 H19B 0.9700
C20 H20A 0.9700
C20 H20B 0.9700

loop_
_geom_hbond_atom_site_label_D
_geom_hbond_atom_site_label_H
_geom_hbond_atom_site_label_A
_geom_hbond_distance_DH
_geom_hbond_distance_HA
_geom_hbond_distance_DA
_geom_hbond_angle_DHA
O1 H1 N1 0.82 1.82 2.556(3) 148

loop_
_geom_torsion_atom_site_label_1
_geom_torsion_atom_site_label_2
_geom_torsion_atom_site_label_3
_geom_torsion_atom_site_label_4
_geom_torsion
C10 N1 C1 C2 178.7(2)
N1 C1 C2 C7 -178.9(2)
N1 C1 C2 C3 0.3(4)
C7 C2 C3 O1 178.6(2)
C1 C2 C3 O1 -0.7(3)
C7 C2 C3 C4 -1.0(3)
C1 C2 C3 C4 179.7(2)
O1 C3 C4 C5 -177.6(2)
C2 C3 C4 C5 2.0(3)
C3 C4 C5 O2 177.3(2)
C3 C4 C5 C6 -1.4(4)
C8 O2 C5 C4 6.6(3)
C8 O2 C5 C6 -174.7(2)
C4 C5 C6 C7 -0.3(4)
O2 C5 C6 C7 -179.1(2)
C5 C6 C7 C2 1.3(4)
C3 C2 C7 C6 -0.7(4)
C1 C2 C7 C6 178.6(2)
C1 N1 C10 C9 -123.6(3)
C1 N1 C10 C11 110.9(3)
N1 C10 C11 C12 54.7(3)
C9 C10 C11 C12 -66.5(3)
N1 C10 C11 C18 -66.1(3)
C9 C10 C11 C18 172.8(2)
N1 C10 C11 C19 176.1(2)
C9 C10 C11 C19 55.0(3)
C18 C11 C12 C13 -57.9(3)
C19 C11 C12 C13 58.6(3)
C10 C11 C12 C13 -179.3(2)
C11 C12 C13 C20 58.7(3)
C11 C12 C13 C14 -60.5(3)
C20 C13 C14 C15 -58.1(3)
C12 C13 C14 C15 61.0(3)
C13 C14 C15 C16 60.1(3)
C13 C14 C15 C19 -60.8(3)
C14 C15 C16 C17 -61.3(3)
C19 C15 C16 C17 59.2(3)
C15 C16 C17 C20 60.8(3)
C15 C16 C17 C18 -58.3(3)
C20 C17 C18 C11 -61.4(3)
C16 C17 C18 C11 58.8(3)
C12 C11 C18 C17 59.9(3)
C19 C11 C18 C17 -57.2(3)
C10 C11 C18 C17 -176.4(2)
C14 C15 C19 C11 60.2(3)
C16 C15 C19 C11 -60.9(3)
C12 C11 C19 C15 -58.4(3)
C18 C11 C19 C15 58.5(3)
C10 C11 C19 C15 177.4(2)
C16 C17 C20 C13 -60.2(3)
C18 C17 C20 C13 60.8(3)
C12 C13 C20 C17 -60.3(3)
C14 C13 C20 C17 58.7(3)
